data_4320632
loop_
_publ_author_name
'R. Kent Murmann'
'Charles L. Barnes'

_publ_contact_author_address
;
  Department of Chemistry
  University of Missouri
  Columbia, MO
  65211
;
_publ_contact_author_email murmannr@missouri.edu
_publ_contact_author_fax 573-882-2754
_publ_contact_author_name
;
  R. Kent Murmann
;
_publ_contact_author_phone 573-882-2826
_publ_section_title
;
 Reaction of [Os(en)2O2]2+ with Photolyzed [Mo(CN)8]4- in Water
;
_journal_name_full 'Inorganic Chemistry'
_journal_page_first 6514
_journal_page_last 6517
_journal_paper_doi 10.1021/ic010466y
_journal_volume 40
_journal_year 2001
_chemical_formula_moiety
;
  Tetraphenylarsonium bis(heptacyanomolybdenum(IV)
   -u-oxo-)bis(ethylenediammine)Osmate(VI)
;
_chemical_formula_sum 'C118 H108 As4 Mo2 N18 O11 Os'
_chemical_formula_weight 2635.93
_chemical_name_systematic
;
   Tetraphenylarsonium trans-bis(heptacyanomolybdenum(IV)
   -u-oxo-)bis(ethylenediammine)Osmate(VI)
;
_space_group_IT_number 2
_symmetry_cell_setting triclinic
_symmetry_space_group_name_Hall '-P 1'
_symmetry_space_group_name_H-M 'P -1'
_atom_sites_solution_hydrogens geom
_atom_sites_solution_primary direct
_atom_sites_solution_secondary difmap
_audit_creation_method SHELXL-97
_cell_angle_alpha 93.501(7)
_cell_angle_beta 95.994(7)
_cell_angle_gamma 95.638(8)
_cell_formula_units_Z 2
_cell_length_a 10.978(5)
_cell_length_b 13.170(5)
_cell_length_c 40.322(17)
_cell_measurement_reflns_used 26016
_cell_measurement_temperature 173(2)
_cell_measurement_theta_max 23.0
_cell_measurement_theta_min 0.6
_cell_volume 5755(4)
_computing_cell_refinement siemans_SMART
_computing_data_collection siemans_SMART
_computing_data_reduction siemans_SAINTv4.05
_computing_molecular_graphics ORTEP3&XSEED
_computing_publication_material 'MS Word'
_computing_structure_refinement 'SHELXL-97 (Sheldrick, 1997)'
_computing_structure_solution 'SHELXS-97 (Sheldrick, 1990)'
_diffrn_ambient_temperature 173(2)
_diffrn_measured_fraction_theta_full 0.990
_diffrn_measured_fraction_theta_max 0.990
_diffrn_measurement_device_type siemans_SMART_CCD
_diffrn_measurement_method 'omega_scan_b/P/b '
_diffrn_radiation_monochromator graphite
_diffrn_radiation_source 'fine-focus sealed tube'
_diffrn_radiation_type MoK\a
_diffrn_radiation_wavelength 0.71073
_diffrn_reflns_av_R_equivalents 0.0322
_diffrn_reflns_av_sigmaI/netI 0.0428
_diffrn_reflns_limit_h_max 11
_diffrn_reflns_limit_h_min -12
_diffrn_reflns_limit_k_max 14
_diffrn_reflns_limit_k_min -14
_diffrn_reflns_limit_l_max 44
_diffrn_reflns_limit_l_min -44
_diffrn_reflns_number 26016
_diffrn_reflns_theta_full 23.26
_diffrn_reflns_theta_max 23.26
_diffrn_reflns_theta_min 1.53
_diffrn_standards_decay_% <1
_diffrn_standards_interval_time 300min
_diffrn_standards_number 50
_exptl_absorpt_coefficient_mu 2.524
_exptl_absorpt_correction_T_max 0.9396
_exptl_absorpt_correction_T_min 0.4317
_exptl_absorpt_correction_type multi-scan
_exptl_absorpt_process_details SADABS
_exptl_crystal_colour black
_exptl_crystal_density_diffrn 1.529
_exptl_crystal_density_meas 1.54
_exptl_crystal_density_method flotation
_exptl_crystal_description plate
_exptl_crystal_F_000 2672
_exptl_crystal_size_max 0.40
_exptl_crystal_size_mid 0.15
_exptl_crystal_size_min 0.03
_refine_diff_density_max 1.282
_refine_diff_density_min -1.924
_refine_diff_density_rms 0.128
_refine_ls_extinction_coef <1
_refine_ls_extinction_method Larson(1970)
_refine_ls_goodness_of_fit_ref 1.262
_refine_ls_hydrogen_treatment mixed
_refine_ls_matrix_type full
_refine_ls_number_parameters 1374
_refine_ls_number_reflns 16365
_refine_ls_number_restraints 0
_refine_ls_restrained_S_all 1.262
_refine_ls_R_factor_all 0.0759
_refine_ls_R_factor_gt 0.0639
_refine_ls_shift/su_max 0.600
_refine_ls_shift/su_mean 0.009
_refine_ls_structure_factor_coef Fsqd
_refine_ls_weighting_details 'calc w=1/[\s^2^(Fo^2^)+(0.0000P)^2^+64.1082P] where P=(Fo^2^+2Fc^2^)/3'
_refine_ls_weighting_scheme calc
_refine_ls_wR_factor_gt 0.1214
_refine_ls_wR_factor_ref 0.1265
_reflns_number_gt 14226
_reflns_number_total 16365
_reflns_threshold_expression >2sigma(I)
_cod_data_source_file ic010466y_1.cif
_cod_data_source_block global
_cod_depositor_comments
;
The following automatic conversions were performed:

'_symmetry_cell_setting' value 'Triclinic' changed to 'triclinic'
according to the built-in table from CIF Core dictionary named
'cif_core.dic' version 2.4.1 from
2010-06-29.

'_exptl_absorpt_correction_type' value 'Multi-scan'
changed to 'multi-scan' according to the built-in table from CIF Core
dictionary named 'cif_core.dic' version 2.4.1 from 2010-06-29.

Automatic conversion script
Id: cif_fix_values 1646 2011-03-28 12:23:43Z adriana 

The following automatic conversions were performed:
'_symmetry_space_group_number' data item was removed -- it should
have been renamed to '_space_group_IT_number' as specified in the
replacement file
'/home/antanas/src/cod-tools/trunk/data/replacement-values/replacement_tags.lst',
but the replacement data item was already present in the data block
and had the same value as the '_symmetry_space_group_number' data
item.

Automatic conversion script
Id: cif_correct_tags 4998 2017-03-02 13:24:31Z antanas 
;
_cod_database_code 4320632

loop_
_symmetry_equiv_pos_as_xyz
'x, y, z'
'-x, -y, -z'

loop_
_atom_site_label
_atom_site_type_symbol
_atom_site_fract_x
_atom_site_fract_y
_atom_site_fract_z
_atom_site_U_iso_or_equiv
_atom_site_adp_type
_atom_site_occupancy
_atom_site_symmetry_multiplicity
_atom_site_calc_flag
_atom_site_refinement_flags
_atom_site_disorder_assembly
_atom_site_disorder_group
Os1 Os 0.34970(3) 0.27133(3) 0.264774(8) 0.01765(10) Uani 1 1 d . . .
Mo1 Mo 0.46600(7) 0.21707(5) 0.352802(17) 0.01630(17) Uani 1 1 d . . .
Mo2 Mo 0.25403(7) 0.33960(6) 0.176674(18) 0.02195(19) Uani 1 1 d . . .
As1 As 0.90962(9) 0.28728(7) 0.52280(2) 0.0243(2) Uani 1 1 d . . .
As2 As 0.95064(8) 0.25584(7) 0.68187(2) 0.0226(2) Uani 1 1 d . . .
As3 As 1.37832(9) 0.20742(7) 0.80389(2) 0.0252(2) Uani 1 1 d . . .
As4 As 0.01867(9) 0.22693(8) -0.02291(2) 0.0307(2) Uani 1 1 d . . .
O1 O 0.3981(5) 0.2347(4) 0.30670(14) 0.0204(13) Uani 1 1 d . . .
O2 O 0.3079(5) 0.3096(4) 0.22251(14) 0.0193(13) Uani 1 1 d . . .
N1 N 0.1627(7) 0.2329(6) 0.2689(2) 0.0326(19) Uani 1 1 d . . .
H1A H 0.1197 0.2238 0.2479 0.039 Uiso 1 1 calc R . .
H1B H 0.1526 0.1723 0.2790 0.039 Uiso 1 1 calc R . .
N2 N 0.2587(8) 0.3798(6) 0.36543(19) 0.0313(19) Uani 1 1 d . . .
N3 N 0.5354(7) 0.3158(6) 0.2597(2) 0.0310(19) Uiso 1 1 d . . .
H3A H 0.5409 0.3600 0.2429 0.037 Uiso 1 1 calc R . .
H3B H 0.5739 0.3489 0.2793 0.037 Uiso 1 1 calc R . .
N4 N 0.3917(8) 0.1297(6) 0.24464(19) 0.035(2) Uani 1 1 d . . .
H4A H 0.4017 0.0856 0.2613 0.042 Uiso 1 1 calc R . .
H4B H 0.3282 0.1012 0.2291 0.042 Uiso 1 1 calc R . .
N5 N 0.3081(7) 0.4149(6) 0.2854(2) 0.0298(19) Uiso 1 1 d . . .
H2A H 0.3384 0.4239 0.3077 0.036 Uiso 1 1 calc R . .
H2B H 0.3443 0.4671 0.2745 0.036 Uiso 1 1 calc R . .
N6 N 0.2045(8) 0.0824(7) 0.3627(2) 0.043(2) Uani 1 1 d . . .
N7 N 0.4670(9) 0.0001(7) 0.3064(2) 0.041(2) Uani 1 1 d . . .
N8 N 0.7546(8) 0.2039(6) 0.3367(2) 0.033(2) Uani 1 1 d . . .
N9 N 0.5724(8) 0.4496(6) 0.3356(2) 0.033(2) Uani 1 1 d . . .
N10 N 0.5655(7) 0.0544(6) 0.4066(2) 0.0299(19) Uani 1 1 d . . .
N11 N 0.5583(9) 0.3344(7) 0.4273(2) 0.046(2) Uani 1 1 d . . .
N12 N 0.4115(8) 0.1775(7) 0.1382(2) 0.038(2) Uani 1 1 d . . .
N13 N 0.5466(10) 0.4342(8) 0.1943(2) 0.054(3) Uani 1 1 d . . .
N14 N 0.2488(16) 0.5696(9) 0.2131(3) 0.108(6) Uani 1 1 d . . .
N15 N -0.0112(10) 0.3501(10) 0.2081(3) 0.074(4) Uani 1 1 d . . .
N16 N 0.1376(9) 0.1060(7) 0.1884(2) 0.047(2) Uani 1 1 d . . .
N17 N 0.3187(10) 0.4826(8) 0.1147(2) 0.052(3) Uani 1 1 d . . .
N18 N 0.0375(9) 0.2856(7) 0.1130(2) 0.041(2) Uani 1 1 d . . .
C1 C 0.1126(9) 0.3149(8) 0.2890(3) 0.036(3) Uani 1 1 d . . .
H1C H 0.1290 0.3048 0.3131 0.044 Uiso 1 1 calc R . .
H1D H 0.0224 0.3118 0.2832 0.044 Uiso 1 1 calc R . .
C2 C 0.1728(9) 0.4169(8) 0.2818(3) 0.036(2) Uani 1 1 d . . .
H2C H 0.1440 0.4326 0.2587 0.043 Uiso 1 1 calc R . .
H2D H 0.1502 0.4708 0.2975 0.043 Uiso 1 1 calc R . .
C3 C 0.5964(10) 0.2230(8) 0.2513(2) 0.036(3) Uani 1 1 d . . .
H3C H 0.6238 0.1915 0.2721 0.043 Uiso 1 1 calc R . .
H3D H 0.6699 0.2423 0.2399 0.043 Uiso 1 1 calc R . .
C4 C 0.5063(10) 0.1459(8) 0.2286(3) 0.039(3) Uani 1 1 d . . .
H4C H 0.4888 0.1727 0.2064 0.047 Uiso 1 1 calc R . .
H4D H 0.5424 0.0804 0.2256 0.047 Uiso 1 1 calc R . .
C5 C 0.3296(8) 0.3215(7) 0.3626(2) 0.020(2) Uani 1 1 d . . .
C6 C 0.2967(9) 0.1299(7) 0.3610(2) 0.025(2) Uani 1 1 d . . .
C7 C 0.4717(9) 0.0703(7) 0.3247(2) 0.026(2) Uani 1 1 d . . .
C8 C 0.6554(9) 0.2113(7) 0.3426(2) 0.024(2) Uani 1 1 d . . .
C9 C 0.5412(8) 0.3706(7) 0.3442(2) 0.022(2) Uani 1 1 d . . .
C10 C 0.5306(8) 0.1106(7) 0.3881(2) 0.022(2) Uani 1 1 d . . .
C11 C 0.5254(9) 0.2899(7) 0.4018(3) 0.031(2) Uani 1 1 d . . .
C12 C 0.3580(9) 0.2339(7) 0.1509(2) 0.023(2) Uani 1 1 d . . .
C13 C 0.4463(11) 0.4055(8) 0.1854(2) 0.037(3) Uani 1 1 d . . .
C14 C 0.2472(13) 0.4928(9) 0.1980(3) 0.056(3) Uani 1 1 d . . .
C15 C 0.0785(10) 0.3507(9) 0.1958(2) 0.042(3) Uani 1 1 d . . .
C16 C 0.1718(9) 0.1863(8) 0.1814(2) 0.029(2) Uani 1 1 d . . .
C17 C 0.2954(10) 0.4315(8) 0.1354(2) 0.037(3) Uani 1 1 d . . .
C18 C 0.1131(10) 0.3082(8) 0.1345(2) 0.031(2) Uani 1 1 d . . .
C19 C 0.8501(9) 0.1564(7) 0.5361(2) 0.030(2) Uani 1 1 d . . .
C20 C 0.7470(10) 0.1438(8) 0.5534(3) 0.040(3) Uani 1 1 d . . .
H20 H 0.7012 0.1997 0.5579 0.048 Uiso 1 1 calc R . .
C21 C 0.7124(11) 0.0478(9) 0.5638(3) 0.049(3) Uani 1 1 d . . .
H21 H 0.6421 0.0382 0.5756 0.059 Uiso 1 1 calc R . .
C22 C 0.7764(12) -0.0323(9) 0.5576(3) 0.051(3) Uani 1 1 d . . .
H22 H 0.7500 -0.0976 0.5647 0.061 Uiso 1 1 calc R . .
C23 C 0.8795(11) -0.0201(8) 0.5410(3) 0.045(3) Uani 1 1 d . . .
H23 H 0.9249 -0.0764 0.5368 0.054 Uiso 1 1 calc R . .
C24 C 0.9162(11) 0.0744(8) 0.5307(3) 0.044(3) Uani 1 1 d . . .
H24 H 0.9884 0.0835 0.5197 0.053 Uiso 1 1 calc R . .
C25 C 0.9465(9) 0.2694(7) 0.4780(2) 0.027(2) Uani 1 1 d . . .
C26 C 0.8564(9) 0.2217(7) 0.4542(2) 0.033(2) Uani 1 1 d . . .
H26 H 0.7792 0.1959 0.4607 0.040 Uiso 1 1 calc R . .
C27 C 0.8769(10) 0.2110(8) 0.4210(2) 0.039(3) Uani 1 1 d . . .
H27 H 0.8141 0.1799 0.4045 0.047 Uiso 1 1 calc R . .
C28 C 0.9909(12) 0.2469(8) 0.4126(3) 0.046(3) Uani 1 1 d . . .
H28 H 1.0059 0.2400 0.3898 0.055 Uiso 1 1 calc R . .
C29 C 1.0835(11) 0.2921(8) 0.4358(3) 0.041(3) Uani 1 1 d . . .
H29 H 1.1617 0.3153 0.4294 0.049 Uiso 1 1 calc R . .
C30 C 1.0607(9) 0.3031(7) 0.4687(3) 0.033(2) Uani 1 1 d . . .
H30 H 1.1238 0.3341 0.4852 0.040 Uiso 1 1 calc R . .
C31 C 0.7930(8) 0.3829(7) 0.5245(2) 0.025(2) Uani 1 1 d . . .
C32 C 0.7412(9) 0.4204(7) 0.4956(2) 0.031(2) Uani 1 1 d . . .
H32 H 0.7593 0.3933 0.4745 0.037 Uiso 1 1 calc R . .
C33 C 0.6637(9) 0.4966(8) 0.4968(3) 0.038(3) Uani 1 1 d . . .
H33 H 0.6286 0.5215 0.4768 0.046 Uiso 1 1 calc R . .
C34 C 0.6374(9) 0.5363(8) 0.5277(3) 0.036(2) Uani 1 1 d . . .
H34 H 0.5842 0.5888 0.5288 0.044 Uiso 1 1 calc R . .
C35 C 0.6884(9) 0.4997(8) 0.5566(3) 0.037(3) Uani 1 1 d . . .
H35 H 0.6686 0.5263 0.5776 0.044 Uiso 1 1 calc R . .
C36 C 0.7678(10) 0.4250(8) 0.5555(3) 0.037(3) Uani 1 1 d . . .
H36 H 0.8052 0.4022 0.5757 0.044 Uiso 1 1 calc R . .
C37 C 1.0512(8) 0.3406(7) 0.5521(2) 0.027(2) Uani 1 1 d . . .
C38 C 1.1242(10) 0.2746(8) 0.5686(3) 0.045(3) Uani 1 1 d . . .
H38 H 1.1045 0.2027 0.5648 0.053 Uiso 1 1 calc R . .
C39 C 1.2240(10) 0.3133(10) 0.5904(3) 0.053(3) Uani 1 1 d . . .
H39 H 1.2738 0.2680 0.6015 0.063 Uiso 1 1 calc R . .
C40 C 1.2528(11) 0.4161(9) 0.5962(3) 0.050(3) Uani 1 1 d . . .
H40 H 1.3225 0.4421 0.6114 0.060 Uiso 1 1 calc R . .
C41 C 1.1819(10) 0.4826(8) 0.5802(2) 0.038(3) Uani 1 1 d . . .
H41 H 1.2036 0.5543 0.5840 0.046 Uiso 1 1 calc R . .
C42 C 1.0797(10) 0.4456(8) 0.5588(2) 0.036(2) Uani 1 1 d . . .
H42 H 1.0286 0.4916 0.5485 0.043 Uiso 1 1 calc R . .
C43 C 1.0368(8) 0.3899(7) 0.6916(2) 0.025(2) Uani 1 1 d . . .
C44 C 1.0681(9) 0.4453(8) 0.6652(2) 0.032(2) Uani 1 1 d . . .
H44 H 1.0472 0.4167 0.6429 0.039 Uiso 1 1 calc R . .
C45 C 1.1293(9) 0.5417(8) 0.6712(3) 0.038(3) Uani 1 1 d . . .
H45 H 1.1501 0.5801 0.6530 0.045 Uiso 1 1 calc R . .
C46 C 1.1606(9) 0.5829(8) 0.7033(3) 0.039(3) Uani 1 1 d . . .
H46 H 1.2026 0.6498 0.7074 0.046 Uiso 1 1 calc R . .
C47 C 1.1308(9) 0.5267(8) 0.7299(3) 0.037(3) Uani 1 1 d . . .
H47 H 1.1529 0.5554 0.7522 0.044 Uiso 1 1 calc R . .
C48 C 1.0689(9) 0.4288(8) 0.7243(2) 0.033(2) Uani 1 1 d . . .
H48 H 1.0492 0.3898 0.7425 0.039 Uiso 1 1 calc R . .
C49 C 1.0564(8) 0.1742(7) 0.6603(2) 0.026(2) Uani 1 1 d . . .
C50 C 1.0120(9) 0.1084(7) 0.6327(2) 0.027(2) Uani 1 1 d . . .
H50 H 0.9287 0.1055 0.6232 0.033 Uiso 1 1 calc R . .
C51 C 1.0932(10) 0.0470(8) 0.6193(3) 0.037(3) Uani 1 1 d . . .
H51 H 1.0659 0.0022 0.6001 0.045 Uiso 1 1 calc R . .
C52 C 1.2128(10) 0.0504(8) 0.6338(3) 0.043(3) Uani 1 1 d . . .
H52 H 1.2661 0.0061 0.6247 0.051 Uiso 1 1 calc R . .
C53 C 1.2568(9) 0.1154(8) 0.6608(3) 0.038(3) Uani 1 1 d . . .
H53 H 1.3400 0.1170 0.6703 0.045 Uiso 1 1 calc R . .
C54 C 1.1784(9) 0.1795(8) 0.6744(3) 0.038(3) Uani 1 1 d . . .
H54 H 1.2078 0.2263 0.6931 0.045 Uiso 1 1 calc R . .
C55 C 0.9140(8) 0.1954(7) 0.7221(2) 0.026(2) Uani 1 1 d . . .
C56 C 0.9562(9) 0.1023(8) 0.7300(3) 0.036(3) Uani 1 1 d . . .
H56 H 1.0062 0.0686 0.7159 0.043 Uiso 1 1 calc R . .
C57 C 0.9239(9) 0.0607(8) 0.7585(3) 0.037(3) Uani 1 1 d . . .
H57 H 0.9505 -0.0033 0.7639 0.045 Uiso 1 1 calc R . .
C58 C 0.8540(10) 0.1095(8) 0.7793(3) 0.038(3) Uani 1 1 d . . .
H58 H 0.8327 0.0791 0.7989 0.046 Uiso 1 1 calc R . .
C59 C 0.8138(10) 0.2034(8) 0.7719(3) 0.039(3) Uani 1 1 d . . .
H59 H 0.7664 0.2377 0.7865 0.047 Uiso 1 1 calc R . .
C60 C 0.8434(9) 0.2461(7) 0.7431(2) 0.031(2) Uani 1 1 d . . .
H60 H 0.8158 0.3098 0.7376 0.037 Uiso 1 1 calc R . .
C61 C 0.7978(8) 0.2649(7) 0.6563(2) 0.022(2) Uani 1 1 d . . .
C62 C 0.7179(8) 0.1738(7) 0.6490(2) 0.026(2) Uani 1 1 d . . .
H62 H 0.7431 0.1105 0.6558 0.031 Uiso 1 1 calc R . .
C63 C 0.6027(10) 0.1775(8) 0.6320(2) 0.036(2) Uani 1 1 d . . .
H63 H 0.5474 0.1170 0.6273 0.043 Uiso 1 1 calc R . .
C64 C 0.5687(9) 0.2704(8) 0.6219(2) 0.037(3) Uani 1 1 d . . .
H64 H 0.4906 0.2720 0.6095 0.044 Uiso 1 1 calc R . .
C65 C 0.6436(9) 0.3595(8) 0.6292(2) 0.028(2) Uani 1 1 d . . .
H65 H 0.6165 0.4226 0.6228 0.034 Uiso 1 1 calc R . .
C66 C 0.7603(9) 0.3570(7) 0.6462(2) 0.028(2) Uani 1 1 d . . .
H66 H 0.8143 0.4183 0.6508 0.033 Uiso 1 1 calc R . .
C67 C 1.2698(9) 0.2882(7) 0.8252(2) 0.030(2) Uani 1 1 d . . .
C68 C 1.3111(13) 0.3492(11) 0.8541(3) 0.068(4) Uani 1 1 d . . .
H68 H 1.3930 0.3497 0.8644 0.082 Uiso 1 1 calc R . .
C69 C 1.2297(14) 0.4092(13) 0.8672(4) 0.092(6) Uani 1 1 d . . .
H69 H 1.2551 0.4500 0.8875 0.110 Uiso 1 1 calc R . .
C70 C 1.1146(12) 0.4112(10) 0.8520(3) 0.062(4) Uani 1 1 d . . .
H70 H 1.0615 0.4552 0.8613 0.074 Uiso 1 1 calc R . .
C71 C 1.0737(11) 0.3523(9) 0.8240(3) 0.050(3) Uani 1 1 d . . .
H71 H 0.9921 0.3538 0.8137 0.060 Uiso 1 1 calc R . .
C72 C 1.1517(10) 0.2894(8) 0.8105(3) 0.041(3) Uani 1 1 d . . .
H72 H 1.1234 0.2466 0.7908 0.049 Uiso 1 1 calc R . .
C73 C 1.4214(8) 0.2689(7) 0.7646(2) 0.026(2) Uani 1 1 d . . .
C74 C 1.4962(9) 0.2202(8) 0.7447(2) 0.037(3) Uani 1 1 d . . .
H74 H 1.5295 0.1599 0.7515 0.044 Uiso 1 1 calc R . .
C75 C 1.5223(10) 0.2585(8) 0.7153(2) 0.039(3) Uani 1 1 d . . .
H75 H 1.5738 0.2250 0.7017 0.046 Uiso 1 1 calc R . .
C76 C 1.4732(9) 0.3473(8) 0.7053(3) 0.038(3) Uani 1 1 d . . .
H76 H 1.4923 0.3748 0.6849 0.046 Uiso 1 1 calc R . .
C77 C 1.3988(9) 0.3935(7) 0.7245(2) 0.032(2) Uani 1 1 d . . .
H77 H 1.3657 0.4538 0.7176 0.038 Uiso 1 1 calc R . .
C78 C 1.3705(9) 0.3556(7) 0.7535(3) 0.031(2) Uani 1 1 d . . .
H78 H 1.3157 0.3880 0.7663 0.037 Uiso 1 1 calc R . .
C79 C 1.5281(8) 0.1940(7) 0.8311(2) 0.021(2) Uani 1 1 d . . .
C80 C 1.6072(9) 0.2822(8) 0.8398(3) 0.035(2) Uani 1 1 d . . .
H80 H 1.5858 0.3469 0.8334 0.042 Uiso 1 1 calc R . .
C81 C 1.7190(10) 0.2727(9) 0.8584(3) 0.041(3) Uani 1 1 d . . .
H81 H 1.7737 0.3324 0.8653 0.049 Uiso 1 1 calc R . .
C82 C 1.7522(10) 0.1788(8) 0.8668(3) 0.043(3) Uani 1 1 d . . .
H82 H 1.8300 0.1739 0.8790 0.051 Uiso 1 1 calc R . .
C83 C 1.6728(10) 0.0924(8) 0.8577(3) 0.039(3) Uani 1 1 d . . .
H83 H 1.6952 0.0275 0.8637 0.047 Uiso 1 1 calc R . .
C84 C 1.5614(10) 0.0996(8) 0.8399(2) 0.037(2) Uani 1 1 d . . .
H84 H 1.5064 0.0396 0.8336 0.044 Uiso 1 1 calc R . .
C85 C 1.2914(9) 0.0756(7) 0.7913(2) 0.030(2) Uani 1 1 d . . .
C86 C 1.2544(9) 0.0139(8) 0.8154(3) 0.041(3) Uani 1 1 d . . .
H86 H 1.2725 0.0365 0.8383 0.049 Uiso 1 1 calc R . .
C87 C 1.1911(9) -0.0806(8) 0.8063(4) 0.052(3) Uani 1 1 d . . .
H87 H 1.1677 -0.1243 0.8229 0.062 Uiso 1 1 calc R . .
C88 C 1.1610(10) -0.1125(9) 0.7722(4) 0.066(5) Uani 1 1 d . . .
H88 H 1.1145 -0.1766 0.7657 0.079 Uiso 1 1 calc R . .
C89 C 1.1995(11) -0.0499(9) 0.7486(4) 0.057(4) Uani 1 1 d . . .
H89 H 1.1815 -0.0720 0.7256 0.069 Uiso 1 1 calc R . .
C90 C 1.2635(10) 0.0441(8) 0.7576(3) 0.042(3) Uani 1 1 d . . .
H90 H 1.2886 0.0873 0.7409 0.051 Uiso 1 1 calc R . .
C91 C 0.1554(9) 0.1980(8) 0.0070(2) 0.033(2) Uani 1 1 d . . .
C92 C 0.1773(11) 0.2508(9) 0.0384(3) 0.047(3) Uani 1 1 d . . .
H92 H 0.1291 0.3038 0.0444 0.057 Uiso 1 1 calc R . .
C93 C 0.2723(11) 0.2236(10) 0.0609(3) 0.053(3) Uani 1 1 d . . .
H93 H 0.2873 0.2569 0.0827 0.063 Uiso 1 1 calc R . .
C94 C 0.3435(11) 0.1499(11) 0.0518(3) 0.055(3) Uani 1 1 d . . .
H94 H 0.4085 0.1326 0.0672 0.066 Uiso 1 1 calc R . .
C95 C 0.3216(11) 0.1005(10) 0.0205(3) 0.052(3) Uani 1 1 d . . .
H95 H 0.3715 0.0491 0.0143 0.062 Uiso 1 1 calc R . .
C96 C 0.2280(10) 0.1250(8) -0.0018(3) 0.040(3) Uani 1 1 d . . .
H96 H 0.2137 0.0909 -0.0235 0.048 Uiso 1 1 calc R . .
C97 C 0.0394(9) 0.3647(8) -0.0354(2) 0.033(2) Uani 1 1 d . . .
C98 C -0.0471(11) 0.4014(9) -0.0570(3) 0.050(3) Uani 1 1 d . . .
H98 H -0.1211 0.3592 -0.0646 0.060 Uiso 1 1 calc R . .
C99 C -0.0294(12) 0.4983(9) -0.0679(3) 0.049(3) Uani 1 1 d . . .
H99 H -0.0900 0.5224 -0.0832 0.059 Uiso 1 1 calc R . .
C100 C 0.0760(13) 0.5590(10) -0.0566(3) 0.054(3) Uani 1 1 d . . .
H100 H 0.0906 0.6254 -0.0643 0.065 Uiso 1 1 calc R . .
C101 C 0.1594(14) 0.5242(11) -0.0344(4) 0.079(5) Uani 1 1 d . . .
H101 H 0.2314 0.5679 -0.0260 0.095 Uiso 1 1 calc R . .
C102 C 0.1435(12) 0.4255(10) -0.0235(4) 0.066(4) Uani 1 1 d . . .
H102 H 0.2040 0.4018 -0.0081 0.079 Uiso 1 1 calc R . .
C103 C 0.0110(9) 0.1410(8) -0.0624(2) 0.030(2) Uani 1 1 d . . .
C104 C 0.0834(10) 0.1712(9) -0.0870(3) 0.045(3) Uani 1 1 d . . .
H104 H 0.1324 0.2354 -0.0843 0.054 Uiso 1 1 calc R . .
C105 C 0.0836(12) 0.1079(11) -0.1151(3) 0.059(4) Uani 1 1 d . . .
H105 H 0.1338 0.1280 -0.1319 0.071 Uiso 1 1 calc R . .
C106 C 0.0121(11) 0.0155(9) -0.1193(3) 0.049(3) Uani 1 1 d . . .
H106 H 0.0129 -0.0273 -0.1391 0.059 Uiso 1 1 calc R . .
C107 C -0.0604(11) -0.0159(8) -0.0954(3) 0.044(3) Uani 1 1 d . . .
H107 H -0.1091 -0.0802 -0.0984 0.053 Uiso 1 1 calc R . .
C108 C -0.0619(10) 0.0474(8) -0.0666(3) 0.041(3) Uani 1 1 d . . .
H108 H -0.1121 0.0271 -0.0499 0.049 Uiso 1 1 calc R . .
C109 C -0.1274(10) 0.1970(8) -0.0016(3) 0.039(3) Uani 1 1 d . . .
C110 C -0.2398(12) 0.2182(13) -0.0157(4) 0.084(5) Uani 1 1 d . . .
H110 H -0.2481 0.2477 -0.0366 0.101 Uiso 1 1 calc R . .
C111 C -0.3429(14) 0.1952(16) 0.0015(5) 0.104(7) Uani 1 1 d . . .
H111 H -0.4223 0.2075 -0.0082 0.125 Uiso 1 1 calc R . .
C112 C -0.3303(14) 0.1567(13) 0.0309(4) 0.079(5) Uani 1 1 d . . .
H112 H -0.4002 0.1456 0.0428 0.095 Uiso 1 1 calc R . .
C113 C -0.2200(13) 0.1327(11) 0.0446(3) 0.064(4) Uani 1 1 d . . .
H113 H -0.2136 0.1014 0.0653 0.077 Uiso 1 1 calc R . .
C114 C -0.1171(11) 0.1539(10) 0.0284(3) 0.052(3) Uani 1 1 d . . .
H114 H -0.0389 0.1386 0.0381 0.062 Uiso 1 1 calc R . .
O1E O 0.6404(18) -0.1161(11) 0.4411(3) 0.174(8) Uani 1 1 d . . .
H1E H 0.6471 -0.0568 0.4345 0.208 Uiso 1 1 calc R . .
O2E O 0.396(2) 0.621(2) 0.0677(6) 0.229(13) Uani 1 1 d . . .
H2E H 0.4131 0.5986 0.0866 0.275 Uiso 0.50 1 calc PR . .
C1E C 0.611(2) -0.1121(14) 0.4724(4) 0.107(6) Uani 1 1 d . . .
H1E1 H 0.5330 -0.0807 0.4730 0.129 Uiso 1 1 calc R . .
H1E2 H 0.6760 -0.0676 0.4868 0.129 Uiso 1 1 calc R . .
C2E C 0.597(2) -0.2156(15) 0.4863(6) 0.149(9) Uani 1 1 d . . .
H11A H 0.5496 -0.2651 0.4694 0.223 Uiso 1 1 calc R . .
H11B H 0.5530 -0.2113 0.5063 0.223 Uiso 1 1 calc R . .
H11C H 0.6783 -0.2379 0.4923 0.223 Uiso 1 1 calc R . .
C3E C 0.392(4) 0.538(3) 0.0419(6) 0.23(2) Uani 1 1 d . . .
H3E1 H 0.3916 0.5698 0.0203 0.281 Uiso 0.50 1 calc PR . .
H3E2 H 0.3104 0.4977 0.0415 0.281 Uiso 0.50 1 calc PR . .
C4E C 0.484(3) 0.461(4) 0.0413(11) 0.42(5) Uani 1 1 d . . .
H4E1 H 0.5634 0.4951 0.0367 0.637 Uiso 1 1 calc R . .
H4E2 H 0.4553 0.4066 0.0238 0.637 Uiso 1 1 calc R . .
H4E3 H 0.4938 0.4318 0.0631 0.637 Uiso 1 1 calc R . .
O1W O 0.6011(8) 0.0692(8) 0.1109(2) 0.078(3) Uani 1 1 d . . .
O2W O -0.5693(18) 0.139(2) -0.0754(5) 0.240(12) Uani 1 1 d . . .
O3W O -0.2153(10) 0.2269(14) 0.1236(4) 0.149(7) Uani 1 1 d . . .
O4W O -0.0079(7) 0.1192(6) 0.31730(17) 0.050(2) Uani 1 1 d . . .
O5W O -0.2618(19) 0.320(2) 0.1758(15) 0.49(4) Uani 1 1 d . . .
O6W O -0.350(5) 0.337(3) 0.1100(13) 0.66(6) Uani 1 1 d . . .
O7W O -0.604(3) 0.272(2) -0.0563(8) 0.142(11) Uiso 0.50 1 d P . .

loop_
_atom_site_aniso_label
_atom_site_aniso_U_11
_atom_site_aniso_U_22
_atom_site_aniso_U_33
_atom_site_aniso_U_23
_atom_site_aniso_U_13
_atom_site_aniso_U_12
Os1 0.02081(19) 0.01602(18) 0.01539(18) -0.00074(13) -0.00207(14) 0.00383(14)
Mo1 0.0185(4) 0.0142(4) 0.0154(4) -0.0002(3) -0.0015(3) 0.0021(3)
Mo2 0.0315(5) 0.0192(4) 0.0156(4) 0.0017(3) 0.0015(3) 0.0059(3)
As1 0.0276(5) 0.0237(5) 0.0207(5) -0.0004(4) 0.0022(4) -0.0005(4)
As2 0.0229(5) 0.0212(5) 0.0251(5) 0.0025(4) 0.0061(4) 0.0050(4)
As3 0.0276(5) 0.0258(5) 0.0227(5) 0.0027(4) 0.0019(4) 0.0062(4)
As4 0.0342(6) 0.0373(6) 0.0208(5) 0.0011(4) -0.0001(4) 0.0084(5)
O1 0.022(3) 0.014(3) 0.024(3) -0.004(2) -0.001(3) 0.008(3)
O2 0.023(3) 0.012(3) 0.023(3) -0.001(2) 0.002(3) 0.006(2)
N1 0.037(5) 0.027(5) 0.032(5) -0.002(4) 0.002(4) 0.001(4)
N2 0.036(5) 0.029(5) 0.028(5) -0.008(4) 0.003(4) 0.009(4)
N4 0.054(6) 0.024(4) 0.025(4) 0.000(4) -0.010(4) 0.009(4)
N6 0.027(5) 0.037(5) 0.063(6) 0.014(5) -0.005(4) -0.001(4)
N7 0.060(6) 0.028(5) 0.033(5) -0.004(4) -0.001(4) 0.008(4)
N8 0.034(5) 0.030(5) 0.035(5) 0.005(4) 0.001(4) 0.008(4)
N9 0.038(5) 0.026(5) 0.032(5) 0.001(4) -0.003(4) -0.003(4)
N10 0.028(5) 0.033(5) 0.028(5) 0.003(4) 0.002(4) 0.004(4)
N11 0.062(6) 0.045(6) 0.031(5) -0.012(4) -0.005(5) 0.019(5)
N12 0.047(6) 0.041(5) 0.028(5) 0.002(4) 0.004(4) 0.010(5)
N13 0.058(7) 0.068(7) 0.028(5) -0.006(5) 0.000(5) -0.029(6)
N14 0.209(17) 0.032(7) 0.100(10) -0.003(7) 0.102(11) 0.012(8)
N15 0.048(7) 0.127(11) 0.043(6) -0.042(7) -0.003(5) 0.030(7)
N16 0.057(6) 0.042(6) 0.039(5) 0.018(5) 0.001(5) -0.013(5)
N17 0.076(7) 0.055(6) 0.028(5) 0.016(5) 0.012(5) 0.009(5)
N18 0.057(6) 0.041(5) 0.026(5) 0.013(4) -0.002(5) 0.010(5)
C1 0.032(6) 0.040(6) 0.035(6) -0.011(5) 0.003(5) 0.007(5)
C2 0.041(6) 0.038(6) 0.031(6) -0.003(5) 0.002(5) 0.022(5)
C3 0.044(6) 0.045(6) 0.023(5) 0.000(5) 0.006(5) 0.022(5)
C4 0.046(7) 0.045(7) 0.034(6) 0.008(5) 0.015(5) 0.028(5)
C5 0.024(5) 0.023(5) 0.012(4) -0.003(4) -0.005(4) 0.001(4)
C6 0.026(6) 0.020(5) 0.029(5) 0.011(4) -0.006(4) 0.005(4)
C7 0.034(6) 0.024(5) 0.019(5) 0.004(4) -0.007(4) 0.003(4)
C8 0.030(6) 0.023(5) 0.021(5) 0.006(4) 0.003(4) 0.008(4)
C9 0.017(5) 0.019(5) 0.026(5) 0.000(4) -0.003(4) -0.002(4)
C10 0.018(5) 0.027(5) 0.019(5) 0.004(4) -0.001(4) 0.000(4)
C11 0.030(6) 0.025(5) 0.037(6) 0.004(5) -0.004(5) 0.011(4)
C12 0.027(5) 0.029(5) 0.014(5) 0.002(4) 0.000(4) 0.001(4)
C13 0.056(8) 0.031(6) 0.020(5) 0.003(4) -0.001(5) -0.005(5)
C14 0.095(10) 0.038(7) 0.042(7) 0.007(6) 0.029(7) 0.009(7)
C15 0.032(6) 0.075(8) 0.017(5) -0.022(5) -0.003(5) 0.020(6)
C16 0.028(5) 0.033(6) 0.025(5) 0.004(4) 0.002(4) 0.002(5)
C17 0.054(7) 0.039(6) 0.020(5) 0.010(5) 0.007(5) 0.009(5)
C18 0.048(6) 0.037(6) 0.006(4) 0.001(4) -0.004(5) 0.005(5)
C19 0.040(6) 0.026(5) 0.025(5) 0.002(4) 0.007(4) 0.001(5)
C20 0.048(7) 0.034(6) 0.040(6) 0.002(5) 0.018(5) -0.002(5)
C21 0.049(7) 0.051(8) 0.045(7) -0.005(6) 0.019(6) -0.014(6)
C22 0.081(9) 0.033(7) 0.036(6) -0.001(5) 0.012(6) -0.012(6)
C23 0.067(8) 0.028(6) 0.042(7) -0.001(5) 0.010(6) 0.006(6)
C24 0.048(7) 0.036(6) 0.051(7) 0.000(5) 0.021(6) 0.001(5)
C25 0.036(6) 0.018(5) 0.026(5) -0.002(4) 0.001(4) 0.005(4)
C26 0.037(6) 0.031(6) 0.031(6) -0.004(4) 0.002(5) 0.006(5)
C27 0.045(7) 0.036(6) 0.029(6) -0.011(5) -0.016(5) 0.002(5)
C28 0.078(9) 0.031(6) 0.030(6) -0.006(5) 0.018(6) 0.003(6)
C29 0.050(7) 0.031(6) 0.042(7) -0.001(5) 0.022(5) -0.002(5)
C30 0.033(6) 0.024(5) 0.042(6) -0.003(4) 0.012(5) -0.004(4)
C31 0.025(5) 0.024(5) 0.027(5) -0.002(4) 0.008(4) 0.000(4)
C32 0.033(6) 0.026(5) 0.035(6) -0.003(4) 0.002(5) 0.006(4)
C33 0.033(6) 0.048(7) 0.033(6) -0.001(5) -0.001(5) 0.006(5)
C34 0.030(6) 0.036(6) 0.043(7) -0.005(5) 0.005(5) 0.006(5)
C35 0.039(6) 0.034(6) 0.037(6) -0.011(5) 0.017(5) 0.000(5)
C36 0.043(6) 0.036(6) 0.031(6) 0.000(5) 0.004(5) 0.003(5)
C37 0.024(5) 0.039(6) 0.016(5) -0.004(4) 0.001(4) 0.001(4)
C38 0.039(7) 0.031(6) 0.061(8) 0.000(5) -0.006(6) 0.005(5)
C39 0.033(6) 0.062(8) 0.058(8) 0.006(6) -0.026(6) 0.012(6)
C40 0.043(7) 0.056(8) 0.044(7) -0.007(6) -0.007(6) -0.006(6)
C41 0.046(7) 0.034(6) 0.030(6) -0.003(5) -0.001(5) -0.016(5)
C42 0.042(6) 0.030(6) 0.033(6) 0.000(5) -0.010(5) 0.003(5)
C43 0.023(5) 0.023(5) 0.029(5) -0.005(4) 0.004(4) 0.007(4)
C44 0.028(6) 0.037(6) 0.032(6) -0.002(5) 0.010(4) -0.006(5)
C45 0.026(6) 0.029(6) 0.057(7) 0.003(5) 0.008(5) -0.007(5)
C46 0.027(6) 0.032(6) 0.053(7) -0.005(5) 0.001(5) -0.006(5)
C47 0.030(6) 0.035(6) 0.042(6) -0.019(5) -0.003(5) 0.006(5)
C48 0.030(6) 0.040(6) 0.029(6) 0.003(5) 0.002(4) 0.012(5)
C49 0.027(5) 0.029(5) 0.023(5) 0.004(4) 0.007(4) 0.006(4)
C50 0.027(5) 0.026(5) 0.029(5) -0.005(4) 0.006(4) 0.001(4)
C51 0.047(7) 0.031(6) 0.034(6) -0.009(5) 0.011(5) 0.002(5)
C52 0.037(7) 0.044(7) 0.052(7) 0.000(6) 0.014(5) 0.022(5)
C53 0.020(5) 0.047(7) 0.047(7) -0.003(5) 0.004(5) 0.009(5)
C54 0.035(6) 0.042(6) 0.035(6) -0.007(5) 0.004(5) 0.006(5)
C55 0.022(5) 0.028(5) 0.029(5) 0.006(4) 0.004(4) 0.002(4)
C56 0.022(5) 0.039(6) 0.052(7) 0.011(5) 0.014(5) 0.013(5)
C57 0.040(6) 0.036(6) 0.039(6) 0.014(5) 0.006(5) 0.012(5)
C58 0.047(7) 0.037(6) 0.033(6) 0.007(5) 0.014(5) 0.005(5)
C59 0.046(7) 0.044(7) 0.035(6) 0.010(5) 0.022(5) 0.018(5)
C60 0.029(5) 0.029(5) 0.038(6) 0.004(5) 0.013(5) 0.007(4)
C61 0.032(5) 0.027(5) 0.008(4) -0.001(4) 0.002(4) 0.008(4)
C62 0.026(5) 0.013(5) 0.039(6) 0.002(4) 0.011(4) 0.001(4)
C63 0.043(7) 0.031(6) 0.034(6) -0.003(5) 0.017(5) -0.001(5)
C64 0.023(5) 0.057(7) 0.033(6) 0.002(5) 0.007(4) 0.009(5)
C65 0.036(6) 0.035(6) 0.017(5) 0.009(4) 0.005(4) 0.010(5)
C66 0.029(5) 0.026(5) 0.027(5) 0.003(4) 0.004(4) 0.001(4)
C67 0.036(6) 0.035(6) 0.023(5) 0.008(4) 0.010(4) 0.009(5)
C68 0.057(8) 0.098(11) 0.046(8) -0.026(7) -0.001(6) 0.024(8)
C69 0.069(10) 0.129(14) 0.069(10) -0.073(10) -0.002(8) 0.029(10)
C70 0.049(8) 0.072(9) 0.069(9) -0.018(7) 0.018(7) 0.025(7)
C71 0.038(7) 0.065(8) 0.047(7) -0.010(6) 0.002(5) 0.021(6)
C72 0.040(7) 0.046(7) 0.037(6) -0.004(5) 0.005(5) 0.006(5)
C73 0.021(5) 0.032(5) 0.026(5) 0.001(4) 0.005(4) 0.011(4)
C74 0.041(6) 0.041(6) 0.036(6) 0.017(5) 0.010(5) 0.025(5)
C75 0.044(7) 0.048(7) 0.030(6) 0.006(5) 0.017(5) 0.022(5)
C76 0.033(6) 0.053(7) 0.030(6) 0.011(5) 0.006(5) 0.004(5)
C77 0.038(6) 0.023(5) 0.036(6) 0.007(4) 0.002(5) 0.011(5)
C78 0.029(5) 0.014(5) 0.055(7) 0.010(4) 0.017(5) 0.012(4)
C79 0.024(5) 0.025(5) 0.012(4) -0.001(4) -0.003(4) -0.002(4)
C80 0.029(6) 0.029(6) 0.046(6) 0.004(5) 0.003(5) 0.004(5)
C81 0.044(7) 0.046(7) 0.038(6) 0.013(5) 0.026(5) 0.000(5)
C82 0.041(7) 0.042(7) 0.044(7) 0.005(5) -0.007(5) 0.010(5)
C83 0.044(7) 0.034(6) 0.038(6) 0.010(5) -0.004(5) 0.010(5)
C84 0.045(7) 0.030(6) 0.033(6) 0.002(5) -0.004(5) 0.003(5)
C85 0.027(5) 0.030(6) 0.032(6) -0.001(4) 0.002(4) 0.008(4)
C86 0.032(6) 0.037(6) 0.053(7) 0.003(5) 0.009(5) 0.002(5)
C87 0.019(6) 0.027(6) 0.110(11) 0.007(7) 0.015(6) -0.005(5)
C88 0.016(6) 0.023(6) 0.149(15) -0.031(8) -0.011(7) 0.003(5)
C89 0.047(8) 0.035(7) 0.080(10) -0.027(7) -0.032(7) 0.013(6)
C90 0.039(6) 0.044(7) 0.042(7) -0.003(5) -0.013(5) 0.017(5)
C91 0.035(6) 0.041(6) 0.026(5) 0.003(5) 0.001(4) 0.013(5)
C92 0.053(7) 0.058(8) 0.030(6) -0.012(5) -0.005(5) 0.021(6)
C93 0.053(8) 0.086(10) 0.018(6) -0.006(6) -0.007(5) 0.017(7)
C94 0.039(7) 0.095(10) 0.035(7) 0.002(6) 0.004(5) 0.028(7)
C95 0.044(7) 0.070(9) 0.046(7) 0.002(6) 0.006(6) 0.029(6)
C96 0.041(6) 0.052(7) 0.027(6) -0.005(5) 0.001(5) 0.014(6)
C97 0.035(6) 0.039(6) 0.022(5) -0.003(4) -0.003(4) 0.003(5)
C98 0.050(7) 0.049(7) 0.049(7) 0.007(6) -0.010(6) 0.010(6)
C99 0.061(8) 0.049(7) 0.041(7) 0.005(6) 0.002(6) 0.026(7)
C100 0.076(9) 0.051(8) 0.040(7) 0.013(6) 0.014(7) 0.016(7)
C101 0.073(10) 0.065(10) 0.093(12) 0.015(9) -0.014(9) -0.009(8)
C102 0.055(8) 0.058(9) 0.084(10) 0.026(7) -0.014(7) 0.012(7)
C103 0.030(5) 0.041(6) 0.020(5) 0.003(4) -0.003(4) 0.007(5)
C104 0.048(7) 0.049(7) 0.038(6) -0.004(5) 0.011(5) -0.005(6)
C105 0.067(9) 0.077(10) 0.035(7) -0.011(6) 0.018(6) 0.010(8)
C106 0.060(8) 0.045(7) 0.038(7) -0.018(6) -0.008(6) 0.010(6)
C107 0.057(8) 0.032(6) 0.041(7) -0.006(5) -0.005(6) 0.002(5)
C108 0.053(7) 0.043(7) 0.026(6) 0.004(5) -0.003(5) 0.011(6)
C109 0.042(6) 0.044(7) 0.031(6) 0.002(5) 0.004(5) 0.010(5)
C110 0.045(8) 0.136(15) 0.076(10) 0.060(10) -0.005(7) 0.016(9)
C111 0.043(9) 0.169(19) 0.114(15) 0.065(14) 0.017(9) 0.034(10)
C112 0.062(10) 0.117(14) 0.062(10) 0.003(9) 0.024(8) 0.013(9)
C113 0.065(9) 0.085(10) 0.044(8) 0.012(7) 0.019(7) -0.005(8)
C114 0.049(7) 0.072(9) 0.036(7) 0.004(6) 0.007(6) 0.014(6)
O1E 0.37(3) 0.124(11) 0.068(8) 0.050(8) 0.060(12) 0.150(14)
O2E 0.22(2) 0.32(3) 0.21(2) 0.20(2) 0.105(19) 0.10(2)
C1E 0.148(18) 0.098(14) 0.071(12) 0.033(10) -0.016(11) 0.004(12)
C2E 0.20(3) 0.101(16) 0.15(2) 0.069(15) -0.008(18) 0.009(16)
C3E 0.32(5) 0.34(5) 0.062(16) 0.03(2) 0.01(2) 0.13(4)
C4E 0.23(4) 0.75(11) 0.45(7) 0.46(8) 0.25(5) 0.31(6)
O1W 0.062(6) 0.117(9) 0.062(6) 0.010(6) 0.023(5) 0.034(6)
O2W 0.172(17) 0.37(3) 0.159(17) -0.132(19) 0.046(14) 0.009(19)
O3W 0.042(6) 0.253(18) 0.141(12) -0.084(12) 0.046(7) -0.023(9)
O4W 0.045(5) 0.076(6) 0.030(4) 0.003(4) -0.004(3) 0.011(4)
O5W 0.102(15) 0.21(3) 1.18(11) 0.32(5) 0.04(3) 0.061(16)
O6W 0.79(8) 0.33(4) 0.88(9) -0.41(5) 0.76(8) -0.38(5)

loop_
_atom_type_symbol
_atom_type_description
_atom_type_scat_dispersion_real
_atom_type_scat_dispersion_imag
_atom_type_scat_source
C C 0.0033 0.0016 'International Tables Vol C Tables 4.2.6.8 and 6.1.1.4'
H H 0.0000 0.0000 'International Tables Vol C Tables 4.2.6.8 and 6.1.1.4'
N N 0.0061 0.0033 'International Tables Vol C Tables 4.2.6.8 and 6.1.1.4'
O O 0.0106 0.0060 'International Tables Vol C Tables 4.2.6.8 and 6.1.1.4'
As As 0.0499 2.0058 'International Tables Vol C Tables 4.2.6.8 and 6.1.1.4'
Mo Mo -1.6832 0.6857 'International Tables Vol C Tables 4.2.6.8 and 6.1.1.4'
Os Os -1.2165 7.6030 'International Tables Vol C Tables 4.2.6.8 and 6.1.1.4'

loop_
_geom_angle_atom_site_label_1
_geom_angle_atom_site_label_2
_geom_angle_atom_site_label_3
_geom_angle
_geom_angle_site_symmetry_1
_geom_angle_site_symmetry_3
_geom_angle_publ_flag
O1 Os1 O2 177.6(3) . . ?
O1 Os1 N1 93.4(3) . . ?
O2 Os1 N1 89.0(3) . . ?
O1 Os1 N3 88.5(3) . . ?
O2 Os1 N3 89.1(3) . . ?
N1 Os1 N3 177.5(3) . . ?
O1 Os1 N4 89.7(3) . . ?
O2 Os1 N4 90.0(3) . . ?
N1 Os1 N4 98.9(3) . . ?
N3 Os1 N4 82.8(3) . . ?
O1 Os1 N5 90.0(3) . . ?
O2 Os1 N5 90.3(3) . . ?
N1 Os1 N5 81.3(3) . . ?
N3 Os1 N5 97.0(3) . . ?
N4 Os1 N5 179.6(3) . . ?
O1 Mo1 C11 146.4(3) . . ?
O1 Mo1 C6 90.2(3) . . ?
C11 Mo1 C6 101.6(4) . . ?
O1 Mo1 C8 96.6(3) . . ?
C11 Mo1 C8 91.1(4) . . ?
C6 Mo1 C8 146.0(3) . . ?
O1 Mo1 C9 76.5(3) . . ?
C11 Mo1 C9 74.9(3) . . ?
C6 Mo1 C9 141.8(3) . . ?
C8 Mo1 C9 72.0(3) . . ?
O1 Mo1 C10 146.2(3) . . ?
C11 Mo1 C10 67.4(3) . . ?
C6 Mo1 C10 78.1(3) . . ?
C8 Mo1 C10 78.0(3) . . ?
C9 Mo1 C10 130.6(3) . . ?
O1 Mo1 C5 80.3(3) . . ?
C11 Mo1 C5 74.3(3) . . ?
C6 Mo1 C5 70.8(3) . . ?
C8 Mo1 C5 143.2(3) . . ?
C9 Mo1 C5 71.7(3) . . ?
C10 Mo1 C5 123.6(3) . . ?
O1 Mo1 C7 74.0(3) . . ?
C11 Mo1 C7 139.3(3) . . ?
C6 Mo1 C7 76.3(4) . . ?
C8 Mo1 C7 73.7(3) . . ?
C9 Mo1 C7 131.1(3) . . ?
C10 Mo1 C7 72.5(3) . . ?
C5 Mo1 C7 137.7(3) . . ?
O2 Mo2 C14 84.8(4) . . ?
O2 Mo2 C16 75.0(3) . . ?
C14 Mo2 C16 139.1(4) . . ?
O2 Mo2 C15 83.6(3) . . ?
C14 Mo2 C15 70.4(5) . . ?
C16 Mo2 C15 72.2(4) . . ?
O2 Mo2 C18 146.1(3) . . ?
C14 Mo2 C18 109.0(5) . . ?
C16 Mo2 C18 74.7(4) . . ?
C15 Mo2 C18 73.0(4) . . ?
O2 Mo2 C12 98.1(3) . . ?
C14 Mo2 C12 147.3(4) . . ?
C16 Mo2 C12 71.9(3) . . ?
C15 Mo2 C12 142.3(4) . . ?
C18 Mo2 C12 86.6(3) . . ?
O2 Mo2 C17 145.3(3) . . ?
C14 Mo2 C17 77.9(4) . . ?
C16 Mo2 C17 135.6(4) . . ?
C15 Mo2 C17 117.5(4) . . ?
C18 Mo2 C17 68.6(4) . . ?
C12 Mo2 C17 81.8(4) . . ?
O2 Mo2 C13 75.5(3) . . ?
C14 Mo2 C13 75.2(5) . . ?
C16 Mo2 C13 130.6(4) . . ?
C15 Mo2 C13 141.0(4) . . ?
C18 Mo2 C13 137.3(4) . . ?
C12 Mo2 C13 74.1(4) . . ?
C17 Mo2 C13 71.1(4) . . ?
C31 As1 C25 108.3(4) . . ?
C31 As1 C37 107.4(4) . . ?
C25 As1 C37 111.6(4) . . ?
C31 As1 C19 112.7(4) . . ?
C25 As1 C19 107.7(4) . . ?
C37 As1 C19 109.1(4) . . ?
C61 As2 C49 113.9(4) . . ?
C61 As2 C55 106.7(4) . . ?
C49 As2 C55 108.3(4) . . ?
C61 As2 C43 109.7(4) . . ?
C49 As2 C43 107.3(4) . . ?
C55 As2 C43 110.9(4) . . ?
C73 As3 C79 107.2(4) . . ?
C73 As3 C67 109.2(4) . . ?
C79 As3 C67 113.8(4) . . ?
C73 As3 C85 108.8(4) . . ?
C79 As3 C85 110.0(4) . . ?
C67 As3 C85 107.6(4) . . ?
C103 As4 C91 108.6(4) . . ?
C103 As4 C97 107.0(4) . . ?
C91 As4 C97 111.1(4) . . ?
C103 As4 C109 109.6(4) . . ?
C91 As4 C109 107.6(4) . . ?
C97 As4 C109 113.0(4) . . ?
Os1 O1 Mo1 170.7(3) . . ?
Os1 O2 Mo2 175.1(3) . . ?
C1 N1 Os1 110.8(6) . . ?
C3 N3 Os1 108.8(6) . . ?
C4 N4 Os1 108.9(6) . . ?
C2 N5 Os1 108.9(6) . . ?
N1 C1 C2 109.2(8) . . ?
N5 C2 C1 109.3(8) . . ?
N3 C3 C4 109.9(8) . . ?
N4 C4 C3 107.9(8) . . ?
N2 C5 Mo1 174.6(8) . . ?
N6 C6 Mo1 174.5(9) . . ?
N7 C7 Mo1 170.5(8) . . ?
N8 C8 Mo1 177.1(8) . . ?
N9 C9 Mo1 170.9(8) . . ?
N10 C10 Mo1 179.4(8) . . ?
N11 C11 Mo1 176.0(9) . . ?
N12 C12 Mo2 178.1(8) . . ?
N13 C13 Mo2 170.4(9) . . ?
N14 C14 Mo2 171.5(13) . . ?
N15 C15 Mo2 173.5(12) . . ?
N16 C16 Mo2 169.9(9) . . ?
N17 C17 Mo2 177.4(10) . . ?
N18 C18 Mo2 175.7(9) . . ?
C24 C19 C20 119.3(9) . . ?
C24 C19 As1 119.1(8) . . ?
C20 C19 As1 121.4(8) . . ?
C21 C20 C19 118.5(10) . . ?
C22 C21 C20 121.5(11) . . ?
C21 C22 C23 120.4(11) . . ?
C24 C23 C22 119.2(11) . . ?
C23 C24 C19 121.1(10) . . ?
C26 C25 C30 119.6(9) . . ?
C26 C25 As1 118.6(7) . . ?
C30 C25 As1 121.8(7) . . ?
C25 C26 C27 120.7(10) . . ?
C28 C27 C26 118.1(9) . . ?
C29 C28 C27 122.4(10) . . ?
C28 C29 C30 118.5(10) . . ?
C29 C30 C25 120.5(10) . . ?
C32 C31 C36 119.0(9) . . ?
C32 C31 As1 120.8(7) . . ?
C36 C31 As1 119.8(7) . . ?
C33 C32 C31 121.2(9) . . ?
C32 C33 C34 119.3(10) . . ?
C35 C34 C33 120.1(10) . . ?
C34 C35 C36 120.9(9) . . ?
C35 C36 C31 119.5(10) . . ?
C42 C37 C38 119.0(9) . . ?
C42 C37 As1 120.8(7) . . ?
C38 C37 As1 120.1(8) . . ?
C39 C38 C37 120.0(10) . . ?
C40 C39 C38 120.6(11) . . ?
C39 C40 C41 120.4(10) . . ?
C42 C41 C40 120.1(10) . . ?
C41 C42 C37 119.9(10) . . ?
C44 C43 C48 121.1(9) . . ?
C44 C43 As2 118.4(7) . . ?
C48 C43 As2 120.5(7) . . ?
C45 C44 C43 119.9(10) . . ?
C46 C45 C44 120.3(10) . . ?
C45 C46 C47 119.8(10) . . ?
C46 C47 C48 120.7(9) . . ?
C43 C48 C47 118.0(9) . . ?
C50 C49 C54 121.7(9) . . ?
C50 C49 As2 121.0(7) . . ?
C54 C49 As2 117.3(7) . . ?
C49 C50 C51 117.8(9) . . ?
C52 C51 C50 120.5(10) . . ?
C53 C52 C51 121.7(10) . . ?
C52 C53 C54 119.2(10) . . ?
C49 C54 C53 119.1(10) . . ?
C60 C55 C56 120.8(9) . . ?
C60 C55 As2 118.3(7) . . ?
C56 C55 As2 120.8(7) . . ?
C57 C56 C55 118.4(9) . . ?
C56 C57 C58 121.3(10) . . ?
C57 C58 C59 120.5(10) . . ?
C60 C59 C58 119.3(9) . . ?
C59 C60 C55 119.6(9) . . ?
C66 C61 C62 119.9(8) . . ?
C66 C61 As2 122.8(7) . . ?
C62 C61 As2 117.3(7) . . ?
C63 C62 C61 119.4(9) . . ?
C62 C63 C64 119.3(9) . . ?
C65 C64 C63 122.2(10) . . ?
C64 C65 C66 119.1(9) . . ?
C61 C66 C65 120.0(9) . . ?
C72 C67 C68 120.1(10) . . ?
C72 C67 As3 119.1(8) . . ?
C68 C67 As3 120.7(8) . . ?
C69 C68 C67 117.7(12) . . ?
C70 C69 C68 121.4(12) . . ?
C71 C70 C69 121.3(11) . . ?
C70 C71 C72 119.0(11) . . ?
C67 C72 C71 120.5(10) . . ?
C74 C73 C78 118.7(9) . . ?
C74 C73 As3 118.6(7) . . ?
C78 C73 As3 122.4(7) . . ?
C75 C74 C73 120.1(9) . . ?
C74 C75 C76 120.0(9) . . ?
C77 C76 C75 119.6(9) . . ?
C76 C77 C78 121.1(9) . . ?
C77 C78 C73 120.4(9) . . ?
C80 C79 C84 120.7(9) . . ?
C80 C79 As3 117.1(7) . . ?
C84 C79 As3 122.0(7) . . ?
C79 C80 C81 117.6(9) . . ?
C82 C81 C80 121.5(11) . . ?
C83 C82 C81 119.9(10) . . ?
C84 C83 C82 119.9(10) . . ?
C83 C84 C79 120.4(10) . . ?
C86 C85 C90 120.6(10) . . ?
C86 C85 As3 120.1(8) . . ?
C90 C85 As3 119.3(8) . . ?
C85 C86 C87 120.0(12) . . ?
C86 C87 C88 119.8(12) . . ?
C89 C88 C87 119.1(11) . . ?
C88 C89 C90 121.3(12) . . ?
C89 C90 C85 119.2(12) . . ?
C96 C91 C92 120.6(9) . . ?
C96 C91 As4 120.6(8) . . ?
C92 C91 As4 118.7(8) . . ?
C91 C92 C93 118.0(10) . . ?
C94 C93 C92 120.7(10) . . ?
C93 C94 C95 120.1(11) . . ?
C96 C95 C94 120.3(11) . . ?
C91 C96 C95 120.3(10) . . ?
C102 C97 C98 119.7(11) . . ?
C102 C97 As4 119.4(8) . . ?
C98 C97 As4 120.9(8) . . ?
C97 C98 C99 121.4(11) . . ?
C100 C99 C98 119.1(11) . . ?
C101 C100 C99 119.4(12) . . ?
C100 C101 C102 122.0(14) . . ?
C97 C102 C101 118.2(12) . . ?
C104 C103 C108 120.3(9) . . ?
C104 C103 As4 118.5(8) . . ?
C108 C103 As4 121.2(7) . . ?
C105 C104 C103 119.4(11) . . ?
C104 C105 C106 120.7(12) . . ?
C107 C106 C105 120.9(10) . . ?
C106 C107 C108 119.2(11) . . ?
C107 C108 C103 119.5(10) . . ?
C114 C109 C110 120.1(11) . . ?
C114 C109 As4 118.5(8) . . ?
C110 C109 As4 121.4(9) . . ?
C109 C110 C111 118.4(13) . . ?
C112 C111 C110 120.5(14) . . ?
C111 C112 C113 121.5(14) . . ?
C112 C113 C114 119.5(13) . . ?
C109 C114 C113 119.9(12) . . ?
O1E C1E C2E 113.1(18) . . ?
O2E C3E C4E 124(4) . . ?

loop_
_geom_bond_atom_site_label_1
_geom_bond_atom_site_label_2
_geom_bond_distance
_geom_bond_site_symmetry_2
_geom_bond_publ_flag
Os1 O1 1.826(6) . ?
Os1 O2 1.832(6) . ?
Os1 N1 2.092(8) . ?
Os1 N3 2.100(8) . ?
Os1 N4 2.100(8) . ?
Os1 N5 2.130(8) . ?
Mo1 O1 1.965(6) . ?
Mo1 C11 2.152(10) . ?
Mo1 C6 2.154(10) . ?
Mo1 C8 2.168(10) . ?
Mo1 C9 2.169(9) . ?
Mo1 C10 2.175(9) . ?
Mo1 C5 2.181(9) . ?
Mo1 C7 2.190(10) . ?
Mo2 O2 1.957(6) . ?
Mo2 C14 2.155(12) . ?
Mo2 C16 2.156(10) . ?
Mo2 C15 2.164(11) . ?
Mo2 C18 2.166(10) . ?
Mo2 C12 2.169(10) . ?
Mo2 C17 2.176(10) . ?
Mo2 C13 2.186(12) . ?
As1 C31 1.885(9) . ?
As1 C25 1.898(9) . ?
As1 C37 1.899(9) . ?
As1 C19 1.911(9) . ?
As2 C61 1.894(9) . ?
As2 C49 1.898(9) . ?
As2 C55 1.911(9) . ?
As2 C43 1.917(9) . ?
As3 C73 1.904(9) . ?
As3 C79 1.907(9) . ?
As3 C67 1.908(9) . ?
As3 C85 1.910(10) . ?
As4 C103 1.887(9) . ?
As4 C91 1.908(10) . ?
As4 C97 1.911(10) . ?
As4 C109 1.916(11) . ?
N1 C1 1.491(12) . ?
N2 C5 1.155(11) . ?
N3 C3 1.487(12) . ?
N4 C4 1.477(13) . ?
N5 C2 1.480(12) . ?
N6 C6 1.147(12) . ?
N7 C7 1.140(12) . ?
N8 C8 1.151(12) . ?
N9 C9 1.150(11) . ?
N10 C10 1.145(11) . ?
N11 C11 1.156(12) . ?
N12 C12 1.124(12) . ?
N13 C13 1.141(13) . ?
N14 C14 1.146(15) . ?
N15 C15 1.146(14) . ?
N16 C16 1.150(12) . ?
N17 C17 1.137(12) . ?
N18 C18 1.140(12) . ?
C1 C2 1.496(14) . ?
C3 C4 1.533(15) . ?
C19 C24 1.377(14) . ?
C19 C20 1.391(14) . ?
C20 C21 1.387(15) . ?
C21 C22 1.348(16) . ?
C22 C23 1.374(16) . ?
C23 C24 1.373(15) . ?
C25 C26 1.378(13) . ?
C25 C30 1.385(13) . ?
C26 C27 1.381(14) . ?
C27 C28 1.378(15) . ?
C28 C29 1.371(16) . ?
C29 C30 1.378(14) . ?
C31 C32 1.384(13) . ?
C31 C36 1.401(13) . ?
C32 C33 1.379(14) . ?
C33 C34 1.388(14) . ?
C34 C35 1.375(15) . ?
C35 C36 1.380(14) . ?
C37 C42 1.390(14) . ?
C37 C38 1.393(14) . ?
C38 C39 1.365(15) . ?
C39 C40 1.360(16) . ?
C40 C41 1.373(16) . ?
C41 C42 1.372(14) . ?
C43 C44 1.380(13) . ?
C43 C48 1.384(13) . ?
C44 C45 1.373(14) . ?
C45 C46 1.368(15) . ?
C46 C47 1.389(15) . ?
C47 C48 1.391(14) . ?
C49 C50 1.384(13) . ?
C49 C54 1.392(13) . ?
C50 C51 1.388(13) . ?
C51 C52 1.376(15) . ?
C52 C53 1.359(15) . ?
C53 C54 1.393(14) . ?
C55 C60 1.392(13) . ?
C55 C56 1.395(13) . ?
C56 C57 1.367(14) . ?
C57 C58 1.368(14) . ?
C58 C59 1.392(14) . ?
C59 C60 1.374(13) . ?
C61 C66 1.390(13) . ?
C61 C62 1.411(12) . ?
C62 C63 1.380(14) . ?
C63 C64 1.386(14) . ?
C64 C65 1.363(14) . ?
C65 C66 1.392(13) . ?
C67 C72 1.370(14) . ?
C67 C68 1.382(15) . ?
C68 C69 1.375(18) . ?
C69 C70 1.350(18) . ?
C70 C71 1.340(17) . ?
C71 C72 1.377(15) . ?
C73 C74 1.380(13) . ?
C73 C78 1.398(13) . ?
C74 C75 1.362(14) . ?
C75 C76 1.399(14) . ?
C76 C77 1.347(14) . ?
C77 C78 1.351(13) . ?
C79 C80 1.384(13) . ?
C79 C84 1.387(13) . ?
C80 C81 1.390(15) . ?
C81 C82 1.376(15) . ?
C82 C83 1.370(15) . ?
C83 C84 1.366(14) . ?
C85 C86 1.372(14) . ?
C85 C90 1.390(14) . ?
C86 C87 1.373(15) . ?
C87 C88 1.407(19) . ?
C88 C89 1.37(2) . ?
C89 C90 1.371(16) . ?
C91 C96 1.361(14) . ?
C91 C92 1.394(14) . ?
C92 C93 1.397(15) . ?
C93 C94 1.361(16) . ?
C94 C95 1.370(16) . ?
C95 C96 1.370(15) . ?
C97 C102 1.355(16) . ?
C97 C98 1.364(14) . ?
C98 C99 1.379(16) . ?
C99 C100 1.360(17) . ?
C100 C101 1.345(18) . ?
C101 C102 1.398(18) . ?
C103 C104 1.385(14) . ?
C103 C108 1.393(14) . ?
C104 C105 1.366(15) . ?
C105 C106 1.373(17) . ?
C106 C107 1.372(16) . ?
C107 C108 1.391(15) . ?
C109 C114 1.365(15) . ?
C109 C110 1.365(16) . ?
C110 C111 1.41(2) . ?
C111 C112 1.32(2) . ?
C112 C113 1.351(19) . ?
C113 C114 1.377(16) . ?
O1E C1E 1.33(2) . ?
O2E C3E 1.46(4) . ?
C1E C2E 1.51(2) . ?
C3E C4E 1.50(5) . ?

loop_
_geom_torsion_atom_site_label_1
_geom_torsion_atom_site_label_2
_geom_torsion_atom_site_label_3
_geom_torsion_atom_site_label_4
_geom_torsion
_geom_torsion_site_symmetry_1
_geom_torsion_site_symmetry_2
_geom_torsion_site_symmetry_3
_geom_torsion_site_symmetry_4
_geom_torsion_publ_flag
O2 Os1 O1 Mo1 49(7) . . . . ?
N1 Os1 O1 Mo1 -130(2) . . . . ?
N3 Os1 O1 Mo1 48(2) . . . . ?
N4 Os1 O1 Mo1 131(2) . . . . ?
N5 Os1 O1 Mo1 -49(2) . . . . ?
C11 Mo1 O1 Os1 35(2) . . . . ?
C6 Mo1 O1 Os1 146(2) . . . . ?
C8 Mo1 O1 Os1 -67(2) . . . . ?
C9 Mo1 O1 Os1 2(2) . . . . ?
C10 Mo1 O1 Os1 -145.4(19) . . . . ?
C5 Mo1 O1 Os1 76(2) . . . . ?
C7 Mo1 O1 Os1 -138(2) . . . . ?
O1 Os1 O2 Mo2 134(5) . . . . ?
N1 Os1 O2 Mo2 -46(4) . . . . ?
N3 Os1 O2 Mo2 136(4) . . . . ?
N4 Os1 O2 Mo2 53(4) . . . . ?
N5 Os1 O2 Mo2 -128(4) . . . . ?
C14 Mo2 O2 Os1 138(4) . . . . ?
C16 Mo2 O2 Os1 -6(4) . . . . ?
C15 Mo2 O2 Os1 67(4) . . . . ?
C18 Mo2 O2 Os1 21(4) . . . . ?
C12 Mo2 O2 Os1 -75(4) . . . . ?
C17 Mo2 O2 Os1 -162(4) . . . . ?
C13 Mo2 O2 Os1 -146(4) . . . . ?
O1 Os1 N1 C1 78.8(6) . . . . ?
O2 Os1 N1 C1 -101.2(6) . . . . ?
N3 Os1 N1 C1 -57(8) . . . . ?
N4 Os1 N1 C1 169.0(6) . . . . ?
N5 Os1 N1 C1 -10.7(6) . . . . ?
O1 Os1 N3 C3 79.5(6) . . . . ?
O2 Os1 N3 C3 -100.4(6) . . . . ?
N1 Os1 N3 C3 -144(7) . . . . ?
N4 Os1 N3 C3 -10.3(6) . . . . ?
N5 Os1 N3 C3 169.4(6) . . . . ?
O1 Os1 N4 C4 -106.2(6) . . . . ?
O2 Os1 N4 C4 71.5(6) . . . . ?
N1 Os1 N4 C4 160.5(6) . . . . ?
N3 Os1 N4 C4 -17.7(6) . . . . ?
N5 Os1 N4 C4 -73(65) . . . . ?
O1 Os1 N5 C2 -109.6(6) . . . . ?
O2 Os1 N5 C2 72.7(6) . . . . ?
N1 Os1 N5 C2 -16.2(6) . . . . ?
N3 Os1 N5 C2 161.9(6) . . . . ?
N4 Os1 N5 C2 -143(100) . . . . ?
Os1 N1 C1 C2 35.8(9) . . . . ?
Os1 N5 C2 C1 40.4(9) . . . . ?
N1 C1 C2 N5 -50.6(10) . . . . ?
Os1 N3 C3 C4 35.9(9) . . . . ?
Os1 N4 C4 C3 41.4(9) . . . . ?
N3 C3 C4 N4 -52.0(10) . . . . ?
O1 Mo1 C5 N2 -29(8) . . . . ?
C11 Mo1 C5 N2 129(8) . . . . ?
C6 Mo1 C5 N2 -122(8) . . . . ?
C8 Mo1 C5 N2 59(8) . . . . ?
C9 Mo1 C5 N2 50(8) . . . . ?
C10 Mo1 C5 N2 177(8) . . . . ?
C7 Mo1 C5 N2 -81(8) . . . . ?
O1 Mo1 C6 N6 18(9) . . . . ?
C11 Mo1 C6 N6 166(8) . . . . ?
C8 Mo1 C6 N6 -84(9) . . . . ?
C9 Mo1 C6 N6 86(9) . . . . ?
C10 Mo1 C6 N6 -130(9) . . . . ?
C5 Mo1 C6 N6 98(9) . . . . ?
C7 Mo1 C6 N6 -55(8) . . . . ?
O1 Mo1 C7 N7 -3(5) . . . . ?
C11 Mo1 C7 N7 -177(5) . . . . ?
C6 Mo1 C7 N7 92(5) . . . . ?
C8 Mo1 C7 N7 -105(5) . . . . ?
C9 Mo1 C7 N7 -58(6) . . . . ?
C10 Mo1 C7 N7 173(6) . . . . ?
C5 Mo1 C7 N7 52(6) . . . . ?
O1 Mo1 C8 N8 -79(16) . . . . ?
C11 Mo1 C8 N8 134(16) . . . . ?
C6 Mo1 C8 N8 21(16) . . . . ?
C9 Mo1 C8 N8 -153(16) . . . . ?
C10 Mo1 C8 N8 67(16) . . . . ?
C5 Mo1 C8 N8 -162(16) . . . . ?
C7 Mo1 C8 N8 -8(16) . . . . ?
O1 Mo1 C9 N9 1(5) . . . . ?
C11 Mo1 C9 N9 -161(5) . . . . ?
C6 Mo1 C9 N9 -72(5) . . . . ?
C8 Mo1 C9 N9 103(5) . . . . ?
C10 Mo1 C9 N9 158(5) . . . . ?
C5 Mo1 C9 N9 -83(5) . . . . ?
C7 Mo1 C9 N9 55(5) . . . . ?
O1 Mo1 C10 N10 66(100) . . . . ?
C11 Mo1 C10 N10 -115(100) . . . . ?
C6 Mo1 C10 N10 137(100) . . . . ?
C8 Mo1 C10 N10 -18(100) . . . . ?
C9 Mo1 C10 N10 -71(100) . . . . ?
C5 Mo1 C10 N10 -166(100) . . . . ?
C7 Mo1 C10 N10 58(100) . . . . ?
O1 Mo1 C11 N11 -22(13) . . . . ?
C6 Mo1 C11 N11 -130(13) . . . . ?
C8 Mo1 C11 N11 82(13) . . . . ?
C9 Mo1 C11 N11 11(13) . . . . ?
C10 Mo1 C11 N11 158(13) . . . . ?
C5 Mo1 C11 N11 -64(13) . . . . ?
C7 Mo1 C11 N11 148(13) . . . . ?
O2 Mo2 C12 N12 32(28) . . . . ?
C14 Mo2 C12 N12 125(28) . . . . ?
C16 Mo2 C12 N12 -39(28) . . . . ?
C15 Mo2 C12 N12 -58(28) . . . . ?
C18 Mo2 C12 N12 -114(28) . . . . ?
C17 Mo2 C12 N12 177(100) . . . . ?
C13 Mo2 C12 N12 104(28) . . . . ?
O2 Mo2 C13 N13 3(6) . . . . ?
C14 Mo2 C13 N13 92(6) . . . . ?
C16 Mo2 C13 N13 -52(6) . . . . ?
C15 Mo2 C13 N13 63(6) . . . . ?
C18 Mo2 C13 N13 -166(6) . . . . ?
C12 Mo2 C13 N13 -100(6) . . . . ?
C17 Mo2 C13 N13 174(6) . . . . ?
O2 Mo2 C14 N14 2(9) . . . . ?
C16 Mo2 C14 N14 62(9) . . . . ?
C15 Mo2 C14 N14 87(9) . . . . ?
C18 Mo2 C14 N14 150(9) . . . . ?
C12 Mo2 C14 N14 -95(9) . . . . ?
C17 Mo2 C14 N14 -148(9) . . . . ?
C13 Mo2 C14 N14 -75(9) . . . . ?
O2 Mo2 C15 N15 -29(9) . . . . ?
C14 Mo2 C15 N15 -116(9) . . . . ?
C16 Mo2 C15 N15 47(9) . . . . ?
C18 Mo2 C15 N15 126(9) . . . . ?
C12 Mo2 C15 N15 66(9) . . . . ?
C17 Mo2 C15 N15 180(100) . . . . ?
C13 Mo2 C15 N15 -86(9) . . . . ?
O2 Mo2 C16 N16 -5(5) . . . . ?
C14 Mo2 C16 N16 -68(5) . . . . ?
C15 Mo2 C16 N16 -93(5) . . . . ?
C18 Mo2 C16 N16 -170(5) . . . . ?
C12 Mo2 C16 N16 99(5) . . . . ?
C17 Mo2 C16 N16 156(5) . . . . ?
C13 Mo2 C16 N16 50(5) . . . . ?
O2 Mo2 C17 N17 -36(22) . . . . ?
C14 Mo2 C17 N17 26(22) . . . . ?
C16 Mo2 C17 N17 178(100) . . . . ?
C15 Mo2 C17 N17 86(22) . . . . ?
C18 Mo2 C17 N17 142(22) . . . . ?
C12 Mo2 C17 N17 -128(22) . . . . ?
C13 Mo2 C17 N17 -52(22) . . . . ?
O2 Mo2 C18 N18 -30(13) . . . . ?
C14 Mo2 C18 N18 -140(12) . . . . ?
C16 Mo2 C18 N18 -3(12) . . . . ?
C15 Mo2 C18 N18 -78(12) . . . . ?
C12 Mo2 C18 N18 70(12) . . . . ?
C17 Mo2 C18 N18 152(12) . . . . ?
C13 Mo2 C18 N18 132(12) . . . . ?
C31 As1 C19 C24 169.0(8) . . . . ?
C25 As1 C19 C24 49.5(9) . . . . ?
C37 As1 C19 C24 -71.8(9) . . . . ?
C31 As1 C19 C20 -15.9(10) . . . . ?
C25 As1 C19 C20 -135.4(8) . . . . ?
C37 As1 C19 C20 103.3(9) . . . . ?
C24 C19 C20 C21 -1.7(16) . . . . ?
As1 C19 C20 C21 -176.8(8) . . . . ?
C19 C20 C21 C22 0.0(17) . . . . ?
C20 C21 C22 C23 1.0(18) . . . . ?
C21 C22 C23 C24 -0.4(18) . . . . ?
C22 C23 C24 C19 -1.2(18) . . . . ?
C20 C19 C24 C23 2.3(17) . . . . ?
As1 C19 C24 C23 177.5(9) . . . . ?
C31 As1 C25 C26 -68.3(8) . . . . ?
C37 As1 C25 C26 173.6(7) . . . . ?
C19 As1 C25 C26 53.9(9) . . . . ?
C31 As1 C25 C30 111.4(8) . . . . ?
C37 As1 C25 C30 -6.6(9) . . . . ?
C19 As1 C25 C30 -126.4(8) . . . . ?
C30 C25 C26 C27 -2.7(15) . . . . ?
As1 C25 C26 C27 177.1(8) . . . . ?
C25 C26 C27 C28 1.7(15) . . . . ?
C26 C27 C28 C29 0.1(17) . . . . ?
C27 C28 C29 C30 -0.8(17) . . . . ?
C28 C29 C30 C25 -0.2(16) . . . . ?
C26 C25 C30 C29 1.9(15) . . . . ?
As1 C25 C30 C29 -177.8(8) . . . . ?
C25 As1 C31 C32 5.6(9) . . . . ?
C37 As1 C31 C32 126.3(8) . . . . ?
C19 As1 C31 C32 -113.5(8) . . . . ?
C25 As1 C31 C36 -167.6(7) . . . . ?
C37 As1 C31 C36 -46.9(9) . . . . ?
C19 As1 C31 C36 73.3(8) . . . . ?
C36 C31 C32 C33 -1.4(15) . . . . ?
As1 C31 C32 C33 -174.6(8) . . . . ?
C31 C32 C33 C34 0.1(15) . . . . ?
C32 C33 C34 C35 -0.1(16) . . . . ?
C33 C34 C35 C36 1.3(16) . . . . ?
C34 C35 C36 C31 -2.6(15) . . . . ?
C32 C31 C36 C35 2.6(14) . . . . ?
As1 C31 C36 C35 175.9(8) . . . . ?
C31 As1 C37 C42 -27.7(9) . . . . ?
C25 As1 C37 C42 90.9(8) . . . . ?
C19 As1 C37 C42 -150.2(8) . . . . ?
C31 As1 C37 C38 148.7(8) . . . . ?
C25 As1 C37 C38 -92.7(9) . . . . ?
C19 As1 C37 C38 26.2(9) . . . . ?
C42 C37 C38 C39 -1.7(17) . . . . ?
As1 C37 C38 C39 -178.2(9) . . . . ?
C37 C38 C39 C40 0.3(19) . . . . ?
C38 C39 C40 C41 0(2) . . . . ?
C39 C40 C41 C42 1.3(18) . . . . ?
C40 C41 C42 C37 -2.8(16) . . . . ?
C38 C37 C42 C41 3.0(15) . . . . ?
As1 C37 C42 C41 179.5(8) . . . . ?
C61 As2 C43 C44 -61.0(8) . . . . ?
C49 As2 C43 C44 63.2(8) . . . . ?
C55 As2 C43 C44 -178.7(7) . . . . ?
C61 As2 C43 C48 120.3(8) . . . . ?
C49 As2 C43 C48 -115.4(8) . . . . ?
C55 As2 C43 C48 2.7(9) . . . . ?
C48 C43 C44 C45 -1.7(15) . . . . ?
As2 C43 C44 C45 179.7(7) . . . . ?
C43 C44 C45 C46 0.6(15) . . . . ?
C44 C45 C46 C47 0.3(16) . . . . ?
C45 C46 C47 C48 -0.2(15) . . . . ?
C44 C43 C48 C47 1.7(14) . . . . ?
As2 C43 C48 C47 -179.7(7) . . . . ?
C46 C47 C48 C43 -0.8(14) . . . . ?
C61 As2 C49 C50 -15.2(9) . . . . ?
C55 As2 C49 C50 103.4(8) . . . . ?
C43 As2 C49 C50 -136.8(8) . . . . ?
C61 As2 C49 C54 167.9(7) . . . . ?
C55 As2 C49 C54 -73.6(8) . . . . ?
C43 As2 C49 C54 46.2(8) . . . . ?
C54 C49 C50 C51 0.3(14) . . . . ?
As2 C49 C50 C51 -176.5(7) . . . . ?
C49 C50 C51 C52 1.5(15) . . . . ?
C50 C51 C52 C53 -2.0(17) . . . . ?
C51 C52 C53 C54 0.7(17) . . . . ?
C50 C49 C54 C53 -1.6(15) . . . . ?
As2 C49 C54 C53 175.4(8) . . . . ?
C52 C53 C54 C49 1.1(16) . . . . ?
C61 As2 C55 C60 -60.8(8) . . . . ?
C49 As2 C55 C60 176.2(7) . . . . ?
C43 As2 C55 C60 58.6(8) . . . . ?
C61 As2 C55 C56 118.7(8) . . . . ?
C49 As2 C55 C56 -4.4(9) . . . . ?
C43 As2 C55 C56 -121.9(8) . . . . ?
C60 C55 C56 C57 1.6(15) . . . . ?
As2 C55 C56 C57 -177.8(8) . . . . ?
C55 C56 C57 C58 -1.3(16) . . . . ?
C56 C57 C58 C59 0.0(17) . . . . ?
C57 C58 C59 C60 1.0(17) . . . . ?
C58 C59 C60 C55 -0.7(16) . . . . ?
C56 C55 C60 C59 -0.6(15) . . . . ?
As2 C55 C60 C59 178.8(8) . . . . ?
C49 As2 C61 C66 -119.0(7) . . . . ?
C55 As2 C61 C66 121.5(8) . . . . ?
C43 As2 C61 C66 1.3(8) . . . . ?
C49 As2 C61 C62 64.4(8) . . . . ?
C55 As2 C61 C62 -55.1(7) . . . . ?
C43 As2 C61 C62 -175.3(6) . . . . ?
C66 C61 C62 C63 -0.3(13) . . . . ?
As2 C61 C62 C63 176.4(7) . . . . ?
C61 C62 C63 C64 1.1(14) . . . . ?
C62 C63 C64 C65 -2.4(15) . . . . ?
C63 C64 C65 C66 2.7(14) . . . . ?
C62 C61 C66 C65 0.6(13) . . . . ?
As2 C61 C66 C65 -175.9(7) . . . . ?
C64 C65 C66 C61 -1.8(14) . . . . ?
C73 As3 C67 C72 70.9(9) . . . . ?
C79 As3 C67 C72 -169.3(8) . . . . ?
C85 As3 C67 C72 -47.0(9) . . . . ?
C73 As3 C67 C68 -105.5(10) . . . . ?
C79 As3 C67 C68 14.3(11) . . . . ?
C85 As3 C67 C68 136.5(10) . . . . ?
C72 C67 C68 C69 1(2) . . . . ?
As3 C67 C68 C69 177.0(12) . . . . ?
C67 C68 C69 C70 -2(3) . . . . ?
C68 C69 C70 C71 2(3) . . . . ?
C69 C70 C71 C72 -1(2) . . . . ?
C68 C67 C72 C71 0.9(17) . . . . ?
As3 C67 C72 C71 -175.6(9) . . . . ?
C70 C71 C72 C67 -0.8(19) . . . . ?
C79 As3 C73 C74 58.6(9) . . . . ?
C67 As3 C73 C74 -177.6(8) . . . . ?
C85 As3 C73 C74 -60.4(9) . . . . ?
C79 As3 C73 C78 -128.0(8) . . . . ?
C67 As3 C73 C78 -4.2(10) . . . . ?
C85 As3 C73 C78 113.0(8) . . . . ?
C78 C73 C74 C75 2.0(16) . . . . ?
As3 C73 C74 C75 175.7(9) . . . . ?
C73 C74 C75 C76 -0.1(17) . . . . ?
C74 C75 C76 C77 -1.0(17) . . . . ?
C75 C76 C77 C78 -0.1(16) . . . . ?
C76 C77 C78 C73 2.1(16) . . . . ?
C74 C73 C78 C77 -3.1(15) . . . . ?
As3 C73 C78 C77 -176.5(8) . . . . ?
C73 As3 C79 C80 56.2(8) . . . . ?
C67 As3 C79 C80 -64.7(8) . . . . ?
C85 As3 C79 C80 174.4(7) . . . . ?
C73 As3 C79 C84 -119.4(8) . . . . ?
C67 As3 C79 C84 119.7(8) . . . . ?
C85 As3 C79 C84 -1.3(9) . . . . ?
C84 C79 C80 C81 -1.5(14) . . . . ?
As3 C79 C80 C81 -177.2(7) . . . . ?
C79 C80 C81 C82 2.1(15) . . . . ?
C80 C81 C82 C83 -1.7(16) . . . . ?
C81 C82 C83 C84 0.6(17) . . . . ?
C82 C83 C84 C79 0.0(16) . . . . ?
C80 C79 C84 C83 0.5(15) . . . . ?
As3 C79 C84 C83 175.9(8) . . . . ?
C73 As3 C85 C86 177.4(8) . . . . ?
C79 As3 C85 C86 60.2(9) . . . . ?
C67 As3 C85 C86 -64.3(9) . . . . ?
C73 As3 C85 C90 -4.2(9) . . . . ?
C79 As3 C85 C90 -121.4(8) . . . . ?
C67 As3 C85 C90 114.0(8) . . . . ?
C90 C85 C86 C87 1.2(15) . . . . ?
As3 C85 C86 C87 179.5(8) . . . . ?
C85 C86 C87 C88 -2.0(16) . . . . ?
C86 C87 C88 C89 2.4(16) . . . . ?
C87 C88 C89 C90 -1.9(17) . . . . ?
C88 C89 C90 C85 1.0(17) . . . . ?
C86 C85 C90 C89 -0.6(15) . . . . ?
As3 C85 C90 C89 -179.0(8) . . . . ?
C103 As4 C91 C96 -0.2(10) . . . . ?
C97 As4 C91 C96 -117.6(9) . . . . ?
C109 As4 C91 C96 118.2(9) . . . . ?
C103 As4 C91 C92 -178.3(9) . . . . ?
C97 As4 C91 C92 64.3(10) . . . . ?
C109 As4 C91 C92 -59.8(10) . . . . ?
C96 C91 C92 C93 -2.6(18) . . . . ?
As4 C91 C92 C93 175.5(9) . . . . ?
C91 C92 C93 C94 2.1(19) . . . . ?
C92 C93 C94 C95 -1(2) . . . . ?
C93 C94 C95 C96 0(2) . . . . ?
C92 C91 C96 C95 1.9(17) . . . . ?
As4 C91 C96 C95 -176.2(9) . . . . ?
C94 C95 C96 C91 -0.5(19) . . . . ?
C103 As4 C97 C102 -116.9(10) . . . . ?
C91 As4 C97 C102 1.4(11) . . . . ?
C109 As4 C97 C102 122.5(10) . . . . ?
C103 As4 C97 C98 60.9(10) . . . . ?
C91 As4 C97 C98 179.2(9) . . . . ?
C109 As4 C97 C98 -59.7(10) . . . . ?
C102 C97 C98 C99 2.2(18) . . . . ?
As4 C97 C98 C99 -175.6(9) . . . . ?
C97 C98 C99 C100 -0.8(18) . . . . ?
C98 C99 C100 C101 -1.4(19) . . . . ?
C99 C100 C101 C102 2(2) . . . . ?
C98 C97 C102 C101 -1(2) . . . . ?
As4 C97 C102 C101 176.6(11) . . . . ?
C100 C101 C102 C97 -1(2) . . . . ?
C91 As4 C103 C104 -84.2(9) . . . . ?
C97 As4 C103 C104 35.7(9) . . . . ?
C109 As4 C103 C104 158.6(8) . . . . ?
C91 As4 C103 C108 93.4(9) . . . . ?
C97 As4 C103 C108 -146.7(8) . . . . ?
C109 As4 C103 C108 -23.8(9) . . . . ?
C108 C103 C104 C105 -0.7(17) . . . . ?
As4 C103 C104 C105 176.9(9) . . . . ?
C103 C104 C105 C106 0.7(19) . . . . ?
C104 C105 C106 C107 -1(2) . . . . ?
C105 C106 C107 C108 0.5(18) . . . . ?
C106 C107 C108 C103 -0.5(16) . . . . ?
C104 C103 C108 C107 0.7(15) . . . . ?
As4 C103 C108 C107 -176.9(8) . . . . ?
C103 As4 C109 C114 112.5(9) . . . . ?
C91 As4 C109 C114 -5.3(10) . . . . ?
C97 As4 C109 C114 -128.3(9) . . . . ?
C103 As4 C109 C110 -67.7(12) . . . . ?
C91 As4 C109 C110 174.5(12) . . . . ?
C97 As4 C109 C110 51.5(13) . . . . ?
C114 C109 C110 C111 0(2) . . . . ?
As4 C109 C110 C111 -179.3(14) . . . . ?
C109 C110 C111 C112 2(3) . . . . ?
C110 C111 C112 C113 -4(3) . . . . ?
C111 C112 C113 C114 4(3) . . . . ?
C110 C109 C114 C113 -1(2) . . . . ?
As4 C109 C114 C113 179.2(10) . . . . ?
C112 C113 C114 C109 -1(2) . . . . ?
